data_1543451
loop_
_publ_author_name
'Craig, Peter R.'
'Havlas, Zden\<ek'
'Trujillo, Marianela'
'Rempala, Pawel'
'Kirby, James P.'
'Miller, John R.'
'Noll, Bruce C.'
'Michl, Josef'

_publ_section_title
;
 Electronic Spectra of the
 Tetraphenylcyclobutadienecyclopentadienylnickel(II) Cation and Radical.
;
_journal_issue 20
_journal_name_full 'The journal of physical chemistry. A'
_journal_page_first 3456
_journal_page_last 3462
_journal_paper_doi 10.1021/acs.jpca.6b00648
_journal_volume 120
_journal_year 2016
_chemical_formula_sum 'C33 H25 B F4 Ni'
_chemical_formula_weight 567.05
_chemical_name_systematic
; 
 ? 
;
_space_group_IT_number 7
_symmetry_cell_setting monoclinic
_symmetry_space_group_name_Hall 'P -2yac'
_symmetry_space_group_name_H-M 'P 1 n 1'
_atom_sites_solution_hydrogens geom
_atom_sites_solution_primary direct
_atom_sites_solution_secondary difmap
_audit_creation_method SHELXL-97
_cell_angle_alpha 90.00
_cell_angle_beta 96.9120(10)
_cell_angle_gamma 90.00
_cell_formula_units_Z 2
_cell_length_a 10.2168(2)
_cell_length_b 8.90680(10)
_cell_length_c 14.1388(2)
_cell_measurement_reflns_used 8192
_cell_measurement_temperature 143(2)
_cell_measurement_theta_max 31.01
_cell_measurement_theta_min 2.29
_cell_volume 1277.27(3)
_computing_cell_refinement 'Siemens SAINT'
_computing_data_collection 'Siemens SMART'
_computing_data_reduction 'Siemens SHELXTL'
_computing_molecular_graphics 'Siemens SHELXTL'
_computing_publication_material 'Siemens SHELXTL'
_computing_structure_refinement 'SHELXL-97 (Sheldrick, 1997)'
_computing_structure_solution 'SHELXS-97 (Sheldrick, 1990)'
_diffrn_ambient_temperature 143(2)
_diffrn_measured_fraction_theta_full 0.946
_diffrn_measured_fraction_theta_max 0.946
_diffrn_measurement_method '\w scans'
_diffrn_radiation_monochromator graphite
_diffrn_radiation_source 'sealed tube'
_diffrn_radiation_type MoK\a
_diffrn_radiation_wavelength 0.71073
_diffrn_reflns_av_R_equivalents 0.0339
_diffrn_reflns_av_sigmaI/netI 0.0692
_diffrn_reflns_limit_h_max 12
_diffrn_reflns_limit_h_min -14
_diffrn_reflns_limit_k_max 9
_diffrn_reflns_limit_k_min -12
_diffrn_reflns_limit_l_max 20
_diffrn_reflns_limit_l_min -20
_diffrn_reflns_number 11239
_diffrn_reflns_theta_full 31.01
_diffrn_reflns_theta_max 31.01
_diffrn_reflns_theta_min 2.29
_exptl_absorpt_coefficient_mu 0.811
_exptl_absorpt_correction_T_max 0.9606
_exptl_absorpt_correction_T_min 0.7989
_exptl_absorpt_correction_type multi-scan
_exptl_absorpt_process_details 'Blessing, Acta. Cryst.(1995), A51, 33-38'
_exptl_crystal_colour orange
_exptl_crystal_density_diffrn 1.474
_exptl_crystal_density_meas ?
_exptl_crystal_density_method 'not measured'
_exptl_crystal_description plate
_exptl_crystal_F_000 584
_exptl_crystal_size_max 0.29
_exptl_crystal_size_mid 0.28
_exptl_crystal_size_min 0.05
_refine_diff_density_max 0.560
_refine_diff_density_min -0.927
_refine_diff_density_rms 0.074
_refine_ls_abs_structure_details 'Flack H D (1983), Acta Cryst. A39, 876-881'
_refine_ls_abs_structure_Flack 0.013(10)
_refine_ls_extinction_method none
_refine_ls_goodness_of_fit_ref 1.038
_refine_ls_hydrogen_treatment mixed
_refine_ls_matrix_type full
_refine_ls_number_parameters 353
_refine_ls_number_reflns 6701
_refine_ls_number_restraints 2
_refine_ls_restrained_S_all 1.038
_refine_ls_R_factor_all 0.0473
_refine_ls_R_factor_gt 0.0414
_refine_ls_shift/su_max 0.001
_refine_ls_shift/su_mean 0.000
_refine_ls_structure_factor_coef Fsqd
_refine_ls_weighting_details 'calc w=1/[\s^2^(Fo^2^)+(0.0403P)^2^+0.0000P] where P=(Fo^2^+2Fc^2^)/3'
_refine_ls_weighting_scheme calc
_refine_ls_wR_factor_gt 0.0935
_refine_ls_wR_factor_ref 0.0961
_reflns_number_gt 6020
_reflns_number_total 6701
_reflns_threshold_expression >2sigma(I)
_cod_data_source_file jp6b00648_si_001.cif
_cod_data_source_block bc336
_cod_depositor_comments
;
The following automatic conversions were performed:

'_symmetry_cell_setting' value 'Monoclinic' changed to 'monoclinic'
according to
/usr/data/users/saulius/crontab/automatic-downloads/current/ACS/lib/dictionaries/cif_core.dic
dictionary named 'cif_core.dic' version 2.4.2 from 2011-04-26.

'_exptl_crystal_density_meas' value 'not measured' was changed to '?'
- the value is perceived as not measured.

Automatic conversion script
Id: cif_fix_values 4268 2015-11-12 08:31:59Z antanas 
;
_cod_original_sg_symbol_H-M Pn
_cod_database_code 1543451

loop_
_symmetry_equiv_pos_as_xyz
'x, y, z'
'x+1/2, -y, z+1/2'

loop_
_atom_site_label
_atom_site_type_symbol
_atom_site_fract_x
_atom_site_fract_y
_atom_site_fract_z
_atom_site_U_iso_or_equiv
_atom_site_adp_type
_atom_site_occupancy
_atom_site_symmetry_multiplicity
_atom_site_calc_flag
_atom_site_refinement_flags
Ni Ni 0.47248(2) 0.39286(3) 0.16993(2) 0.01352(7) Uani 1 1 d .
C1 C 0.6284(3) 0.2589(3) 0.13581(19) 0.0213(5) Uani 1 1 d .
H1A H 0.6479 0.2340 0.0700 0.026 Uiso 1 1 calc R
C2 C 0.5460(3) 0.1737(3) 0.19067(18) 0.0202(5) Uani 1 1 d .
H2A H 0.4983 0.0788 0.1705 0.024 Uiso 1 1 calc R
C3 C 0.5466(3) 0.2475(3) 0.28033(17) 0.0193(5) Uani 1 1 d .
H3A H 0.4982 0.2134 0.3339 0.023 Uiso 1 1 calc R
C4 C 0.6282(3) 0.3760(3) 0.2812(2) 0.0210(6) Uani 1 1 d .
H4A H 0.6477 0.4481 0.3353 0.025 Uiso 1 1 calc R
C5 C 0.6798(3) 0.3833(3) 0.1910(2) 0.0196(6) Uani 1 1 d .
H5A H 0.7416 0.4611 0.1712 0.023 Uiso 1 1 calc R
C6 C 0.2738(3) 0.4115(3) 0.15157(19) 0.0146(5) Uani 1 1 d .
C7 C 0.3359(2) 0.5520(3) 0.18750(17) 0.0148(5) Uani 1 1 d .
C8 C 0.3908(3) 0.5720(3) 0.09722(17) 0.0167(5) Uani 1 1 d .
C9 C 0.3311(3) 0.4304(3) 0.06117(17) 0.0147(5) Uani 1 1 d .
C10 C 0.1744(3) 0.3118(3) 0.18362(16) 0.0162(5) Uani 1 1 d .
C11 C 0.1555(3) 0.1652(3) 0.14884(19) 0.0206(5) Uani 1 1 d .
H11A H 0.2135 0.1252 0.1076 0.025 Uiso 1 1 calc R
C12 C 0.0530(3) 0.0782(3) 0.1741(2) 0.0238(6) Uani 1 1 d .
H12A H 0.0407 -0.0210 0.1499 0.029 Uiso 1 1 calc R
C13 C -0.0321(3) 0.1364(3) 0.2350(2) 0.0248(6) Uani 1 1 d .
H13A H -0.1031 0.0771 0.2517 0.030 Uiso 1 1 calc R
C14 C -0.0130(3) 0.2807(3) 0.27140(19) 0.0218(5) Uani 1 1 d .
H14A H -0.0704 0.3196 0.3135 0.026 Uiso 1 1 calc R
C15 C 0.0899(3) 0.3683(3) 0.24618(18) 0.0176(5) Uani 1 1 d .
H15A H 0.1031 0.4668 0.2714 0.021 Uiso 1 1 calc R
C16 C 0.3332(2) 0.6486(3) 0.27147(17) 0.0149(5) Uani 1 1 d .
C17 C 0.3419(3) 0.5868(3) 0.36318(18) 0.0183(5) Uani 1 1 d .
H17A H 0.3451 0.4810 0.3714 0.022 Uiso 1 1 calc R
C18 C 0.3459(3) 0.6810(3) 0.44231(17) 0.0201(5) Uani 1 1 d .
H18A H 0.3523 0.6389 0.5044 0.024 Uiso 1 1 calc R
C19 C 0.3407(3) 0.8356(3) 0.43101(18) 0.0211(5) Uani 1 1 d .
H19A H 0.3454 0.8992 0.4853 0.025 Uiso 1 1 calc R
C20 C 0.3285(3) 0.8973(3) 0.3402(2) 0.0201(6) Uani 1 1 d .
H20A H 0.3223 1.0031 0.3322 0.024 Uiso 1 1 calc R
C21 C 0.3253(3) 0.8042(3) 0.26039(18) 0.0176(5) Uani 1 1 d .
H21A H 0.3179 0.8469 0.1984 0.021 Uiso 1 1 calc R
C22 C 0.4481(3) 0.7017(3) 0.05106(17) 0.0161(5) Uani 1 1 d .
C23 C 0.3593(3) 0.8115(3) 0.01254(17) 0.0186(5) Uani 1 1 d .
H23A H 0.2674 0.7997 0.0152 0.022 Uiso 1 1 calc R
C24 C 0.4072(3) 0.9390(3) -0.02996(18) 0.0205(5) Uani 1 1 d .
H24A H 0.3478 1.0147 -0.0556 0.025 Uiso 1 1 calc R
C25 C 0.5410(3) 0.9551(3) -0.03464(18) 0.0205(5) Uani 1 1 d .
H25A H 0.5729 1.0420 -0.0633 0.025 Uiso 1 1 calc R
C26 C 0.6290(3) 0.8452(3) 0.0022(2) 0.0224(6) Uani 1 1 d .
H26A H 0.7206 0.8562 -0.0020 0.027 Uiso 1 1 calc R
C27 C 0.5822(3) 0.7181(3) 0.04564(19) 0.0199(5) Uani 1 1 d .
H27A H 0.6422 0.6429 0.0714 0.024 Uiso 1 1 calc R
C28 C 0.3178(3) 0.3585(3) -0.03249(17) 0.0156(5) Uani 1 1 d .
C29 C 0.4223(3) 0.3651(3) -0.08886(18) 0.0201(5) Uani 1 1 d .
H29A H 0.5026 0.4130 -0.0650 0.024 Uiso 1 1 calc R
C30 C 0.4082(3) 0.3018(3) -0.17946(18) 0.0233(6) Uani 1 1 d .
H30A H 0.4793 0.3049 -0.2170 0.028 Uiso 1 1 calc R
C31 C 0.2895(3) 0.2337(3) -0.21505(18) 0.0240(6) Uani 1 1 d .
H31A H 0.2796 0.1911 -0.2771 0.029 Uiso 1 1 calc R
C32 C 0.1855(3) 0.2279(3) -0.16018(19) 0.0232(6) Uani 1 1 d .
H32A H 0.1048 0.1816 -0.1849 0.028 Uiso 1 1 calc R
C33 C 0.1994(3) 0.2899(3) -0.06881(17) 0.0178(5) Uani 1 1 d .
H33A H 0.1283 0.2854 -0.0313 0.021 Uiso 1 1 calc R
B B 0.9982(3) 0.6787(4) 0.0509(2) 0.0179(5) Uani 1 1 d .
F1 F 0.96276(18) 0.8074(2) -0.00289(12) 0.0304(4) Uani 1 1 d .
F2 F 1.08031(17) 0.71874(19) 0.13333(11) 0.0258(4) Uani 1 1 d .
F3 F 1.06516(18) 0.58019(19) -0.00259(12) 0.0265(4) Uani 1 1 d .
F4 F 0.88404(18) 0.61040(19) 0.07689(14) 0.0291(4) Uani 1 1 d .

loop_
_atom_site_aniso_label
_atom_site_aniso_U_11
_atom_site_aniso_U_22
_atom_site_aniso_U_33
_atom_site_aniso_U_23
_atom_site_aniso_U_13
_atom_site_aniso_U_12
Ni 0.01326(14) 0.01367(14) 0.01352(12) 0.00016(13) 0.00116(9) 0.00095(13)
C1 0.0201(14) 0.0245(14) 0.0193(11) -0.0001(10) 0.0030(10) 0.0094(11)
C2 0.0239(14) 0.0125(12) 0.0235(12) 0.0001(10) 0.0000(10) 0.0071(10)
C3 0.0193(13) 0.0225(13) 0.0151(11) 0.0042(9) -0.0022(9) 0.0044(10)
C4 0.0197(15) 0.0232(15) 0.0181(12) -0.0022(10) -0.0058(10) 0.0019(11)
C5 0.0074(13) 0.0233(15) 0.0272(14) 0.0053(10) -0.0017(11) 0.0008(10)
C6 0.0122(13) 0.0173(13) 0.0141(11) 0.0022(9) 0.0008(10) 0.0019(9)
C7 0.0142(12) 0.0136(11) 0.0171(10) 0.0000(9) 0.0032(9) 0.0000(9)
C8 0.0182(13) 0.0142(12) 0.0185(11) 0.0037(9) 0.0055(9) 0.0011(9)
C9 0.0154(12) 0.0154(12) 0.0133(10) 0.0001(9) 0.0017(9) 0.0003(10)
C10 0.0172(13) 0.0157(12) 0.0154(10) 0.0016(9) 0.0018(9) -0.0010(9)
C11 0.0236(14) 0.0152(12) 0.0228(12) -0.0008(10) 0.0023(10) -0.0016(10)
C12 0.0285(16) 0.0169(13) 0.0258(13) 0.0003(10) 0.0016(11) -0.0053(10)
C13 0.0219(14) 0.0245(15) 0.0278(13) 0.0069(11) 0.0012(11) -0.0101(11)
C14 0.0187(13) 0.0254(14) 0.0218(12) 0.0030(10) 0.0041(10) -0.0037(10)
C15 0.0170(12) 0.0161(12) 0.0199(11) -0.0003(9) 0.0033(9) -0.0016(9)
C16 0.0123(12) 0.0141(11) 0.0183(11) -0.0005(9) 0.0018(9) -0.0005(9)
C17 0.0210(13) 0.0177(13) 0.0162(11) 0.0005(9) 0.0027(9) 0.0027(10)
C18 0.0246(14) 0.0216(13) 0.0141(10) -0.0019(9) 0.0024(9) 0.0045(10)
C19 0.0227(14) 0.0206(13) 0.0194(12) -0.0063(10) 0.0005(10) 0.0044(10)
C20 0.0226(15) 0.0169(14) 0.0209(12) -0.0035(10) 0.0036(11) -0.0008(11)
C21 0.0193(13) 0.0166(12) 0.0170(11) -0.0018(9) 0.0027(9) 0.0008(10)
C22 0.0168(12) 0.0160(12) 0.0163(10) 0.0018(9) 0.0049(9) -0.0004(9)
C23 0.0169(13) 0.0214(13) 0.0179(11) 0.0039(10) 0.0038(9) 0.0031(10)
C24 0.0235(14) 0.0176(12) 0.0210(12) 0.0038(10) 0.0045(10) 0.0057(10)
C25 0.0236(14) 0.0185(13) 0.0196(12) 0.0026(9) 0.0033(10) -0.0025(11)
C26 0.0151(14) 0.0212(15) 0.0308(14) 0.0043(12) 0.0024(11) -0.0031(11)
C27 0.0169(13) 0.0190(13) 0.0237(12) 0.0052(10) 0.0022(10) 0.0006(10)
C28 0.0178(12) 0.0144(11) 0.0143(10) 0.0013(8) 0.0001(9) 0.0016(9)
C29 0.0216(14) 0.0201(13) 0.0187(11) -0.0001(9) 0.0024(10) -0.0009(10)
C30 0.0314(16) 0.0235(14) 0.0166(11) 0.0011(10) 0.0088(10) -0.0012(12)
C31 0.0351(17) 0.0198(13) 0.0157(11) -0.0004(10) -0.0029(10) 0.0038(11)
C32 0.0239(15) 0.0203(14) 0.0227(13) -0.0032(10) -0.0074(10) 0.0044(11)
C33 0.0161(12) 0.0169(12) 0.0196(11) -0.0018(9) -0.0011(9) 0.0021(9)
B 0.0150(14) 0.0203(15) 0.0184(13) -0.0029(11) 0.0022(10) 0.0014(11)
F1 0.0364(11) 0.0285(10) 0.0262(8) 0.0071(7) 0.0034(7) 0.0111(8)
F2 0.0260(9) 0.0298(9) 0.0200(7) -0.0063(6) -0.0037(6) -0.0003(7)
F3 0.0241(9) 0.0293(9) 0.0271(8) -0.0099(7) 0.0074(7) 0.0030(7)
F4 0.0190(9) 0.0308(10) 0.0390(10) -0.0028(7) 0.0098(7) -0.0049(7)

loop_
_atom_type_symbol
_atom_type_description
_atom_type_scat_dispersion_real
_atom_type_scat_dispersion_imag
_atom_type_scat_source
C C 0.0033 0.0016 'International Tables Vol C Tables 4.2.6.8 and 6.1.1.4'
H H 0.0000 0.0000 'International Tables Vol C Tables 4.2.6.8 and 6.1.1.4'
B B 0.0013 0.0007 'International Tables Vol C Tables 4.2.6.8 and 6.1.1.4'
F F 0.0171 0.0103 'International Tables Vol C Tables 4.2.6.8 and 6.1.1.4'
Ni Ni 0.3393 1.1124 'International Tables Vol C Tables 4.2.6.8 and 6.1.1.4'

loop_
_geom_angle_atom_site_label_1
_geom_angle_atom_site_label_2
_geom_angle_atom_site_label_3
_geom_angle
C9 Ni C6 43.04(10)
C9 Ni C8 42.63(11)
C6 Ni C8 61.54(10)
C9 Ni C7 62.24(10)
C6 Ni C7 42.45(10)
C8 Ni C7 42.46(9)
C9 Ni C1 114.59(11)
C6 Ni C1 142.91(11)
C8 Ni C1 127.69(10)
C7 Ni C1 169.19(10)
C9 Ni C3 146.60(11)
C6 Ni C3 114.39(11)
C8 Ni C3 162.69(10)
C7 Ni C3 122.20(10)
C1 Ni C3 66.62(10)
C9 Ni C2 118.32(11)
C6 Ni C2 115.54(11)
C8 Ni C2 157.38(10)
C7 Ni C2 150.89(10)
C1 Ni C2 39.88(10)
C3 Ni C2 39.76(10)
C9 Ni C4 174.01(13)
C6 Ni C4 139.39(11)
C8 Ni C4 131.68(11)
C7 Ni C4 115.39(11)
C1 Ni C4 66.63(12)
C3 Ni C4 39.37(11)
C2 Ni C4 66.64(11)
C9 Ni C5 137.26(11)
C6 Ni C5 177.50(12)
C8 Ni C5 116.78(11)
C7 Ni C5 135.04(11)
C1 Ni C5 39.51(12)
C3 Ni C5 66.60(11)
C2 Ni C5 66.77(11)
C4 Ni C5 39.97(12)
C5 C1 C2 108.6(2)
C5 C1 Ni 70.70(16)
C2 C1 Ni 70.31(14)
C3 C2 C1 107.3(2)
C3 C2 Ni 70.07(14)
C1 C2 Ni 69.80(15)
C4 C3 C2 108.6(2)
C4 C3 Ni 70.54(16)
C2 C3 Ni 70.17(14)
C3 C4 C5 107.9(2)
C3 C4 Ni 70.09(16)
C5 C4 Ni 70.04(17)
C1 C5 C4 107.6(3)
C1 C5 Ni 69.79(17)
C4 C5 Ni 69.99(17)
C10 C6 C7 134.4(2)
C10 C6 C9 134.4(2)
C7 C6 C9 90.1(2)
C10 C6 Ni 129.38(19)
C7 C6 Ni 68.89(15)
C9 C6 Ni 67.94(15)
C6 C7 C8 89.8(2)
C6 C7 C16 137.0(2)
C8 C7 C16 132.7(2)
C6 C7 Ni 68.66(15)
C8 C7 Ni 68.68(14)
C16 C7 Ni 126.10(18)
C9 C8 C7 90.66(19)
C9 C8 C22 133.5(2)
C7 C8 C22 133.7(2)
C9 C8 Ni 68.12(15)
C7 C8 Ni 68.87(14)
C22 C8 Ni 132.69(19)
C28 C9 C8 132.9(2)
C28 C9 C6 136.9(3)
C8 C9 C6 89.4(2)
C28 C9 Ni 126.89(19)
C8 C9 Ni 69.25(15)
C6 C9 Ni 69.03(15)
C11 C10 C15 119.1(2)
C11 C10 C6 122.0(2)
C15 C10 C6 118.7(2)
C12 C11 C10 120.6(3)
C11 C12 C13 119.9(3)
C14 C13 C12 120.1(3)
C13 C14 C15 120.0(3)
C14 C15 C10 120.2(2)
C21 C16 C17 119.4(2)
C21 C16 C7 119.8(2)
C17 C16 C7 120.8(2)
C18 C17 C16 119.9(2)
C19 C18 C17 120.5(2)
C18 C19 C20 119.8(2)
C19 C20 C21 120.2(2)
C16 C21 C20 120.2(2)
C27 C22 C23 120.2(2)
C27 C22 C8 123.4(2)
C23 C22 C8 116.4(2)
C22 C23 C24 119.3(3)
C25 C24 C23 120.2(3)
C24 C25 C26 120.6(3)
C25 C26 C27 119.7(3)
C22 C27 C26 120.0(3)
C33 C28 C29 119.5(2)
C33 C28 C9 120.4(2)
C29 C28 C9 120.0(2)
C30 C29 C28 120.2(3)
C29 C30 C31 119.8(3)
C32 C31 C30 120.3(2)
C31 C32 C33 120.2(3)
C32 C33 C28 120.0(2)
F3 B F2 109.2(2)
F3 B F1 109.4(2)
F2 B F1 109.6(2)
F3 B F4 110.3(2)
F2 B F4 109.1(2)
F1 B F4 109.2(2)

loop_
_geom_bond_atom_site_label_1
_geom_bond_atom_site_label_2
_geom_bond_distance
Ni C9 2.007(3)
Ni C6 2.022(3)
Ni C8 2.023(3)
Ni C7 2.025(3)
Ni C1 2.093(3)
Ni C3 2.098(2)
Ni C2 2.099(2)
Ni C4 2.104(3)
Ni C5 2.105(3)
C1 C5 1.419(4)
C1 C2 1.430(4)
C2 C3 1.427(4)
C3 C4 1.416(4)
C4 C5 1.438(4)
C6 C10 1.461(4)
C6 C7 1.465(4)
C6 C9 1.478(4)
C7 C8 1.466(3)
C7 C16 1.470(3)
C8 C9 1.465(4)
C8 C22 1.482(3)
C9 C28 1.463(3)
C10 C11 1.400(4)
C10 C15 1.402(4)
C11 C12 1.383(4)
C12 C13 1.395(4)
C13 C14 1.390(4)
C14 C15 1.390(4)
C16 C21 1.395(4)
C16 C17 1.402(3)
C17 C18 1.395(3)
C18 C19 1.387(4)
C19 C20 1.389(4)
C20 C21 1.397(4)
C22 C27 1.389(4)
C22 C23 1.399(4)
C23 C24 1.401(4)
C24 C25 1.384(4)
C25 C26 1.387(4)
C26 C27 1.400(4)
C28 C33 1.397(4)
C28 C29 1.408(4)
C29 C30 1.391(4)
C30 C31 1.395(4)
C31 C32 1.389(4)
C32 C33 1.396(3)
B F3 1.392(3)
B F2 1.397(3)
B F1 1.399(3)
B F4 1.403(4)
